data_2238360
loop_
_publ_author_name
'Prasath, R.'
'Sarveswari, S.'
'Ng, Seik Weng'
'Tiekink, Edward R. T.'

_publ_section_title
;
 (2<i>E</i>)-3-(2-Chloro-8-methylquinolin-3-yl)-1-(2,4-dimethylquinolin-3-yl)prop-2-en-1-one
;
_journal_coeditor_code HB7108
_journal_issue 8
_journal_name_full 'Acta Crystallographica Section E'
_journal_page_first o1275
_journal_paper_doi 10.1107/S1600536813019405
_journal_volume 69
_journal_year 2013
_chemical_formula_iupac 'C24 H19 Cl N2 O'
_chemical_formula_moiety 'C24 H19 Cl N2 O'
_chemical_formula_sum 'C24 H19 Cl N2 O'
_chemical_formula_weight 386.86
_chemical_name_systematic (2<i>E</i>)-3-(2-Chloro-8-methylquinolin-3-yl)-1-(2,4-dimethylquinolin-3-yl)prop-2-en-1-one
_space_group_IT_number 2
_symmetry_cell_setting triclinic
_symmetry_space_group_name_Hall '-P 1'
_symmetry_space_group_name_H-M 'P -1'
_atom_sites_solution_hydrogens geom
_atom_sites_solution_primary direct
_atom_sites_solution_secondary difmap
_audit_creation_method SHELXL97
_cell_angle_alpha 71.072(5)
_cell_angle_beta 88.427(5)
_cell_angle_gamma 72.552(5)
_cell_formula_units_Z 2
_cell_length_a 7.4150(5)
_cell_length_b 9.9045(6)
_cell_length_c 14.0696(9)
_cell_measurement_reflns_used 4165
_cell_measurement_temperature 100(2)
_cell_measurement_theta_max 76.54
_cell_measurement_theta_min 3.33
_cell_volume 929.66(11)
_computing_cell_refinement 'CrysAlis PRO (Agilent, 2013)'
_computing_data_collection 'CrysAlis PRO (Agilent, 2013)'
_computing_data_reduction 'CrysAlis PRO (Agilent, 2013)'
_computing_molecular_graphics
;
ORTEP-3 for Windows (Farrugia, 2012) and DIAMOND (Brandenburg,
2006)
;
_computing_publication_material 'publCIF (Westrip, 2010)'
_computing_structure_refinement 'SHELXL97 (Sheldrick, 2008)'
_computing_structure_solution 'SHELXS97 (Sheldrick, 2008)'
_diffrn_ambient_temperature 100(2)
_diffrn_detector_area_resol_mean 10.4041
_diffrn_measured_fraction_theta_full 0.971
_diffrn_measured_fraction_theta_max 0.971
_diffrn_measurement_device_type 'Agilent SuperNova Dual diffractometer with Atlas detector'
_diffrn_measurement_method \w
_diffrn_radiation_monochromator Mirror
_diffrn_radiation_source 'SuperNova (Cu) X-ray Source'
_diffrn_radiation_type CuK\a
_diffrn_radiation_wavelength 1.54184
_diffrn_reflns_av_R_equivalents 0.0138
_diffrn_reflns_av_sigmaI/netI 0.0183
_diffrn_reflns_limit_h_max 6
_diffrn_reflns_limit_h_min -9
_diffrn_reflns_limit_k_max 11
_diffrn_reflns_limit_k_min -12
_diffrn_reflns_limit_l_max 17
_diffrn_reflns_limit_l_min -17
_diffrn_reflns_number 6846
_diffrn_reflns_theta_full 76.74
_diffrn_reflns_theta_max 76.74
_diffrn_reflns_theta_min 3.33
_diffrn_standards_decay_% 0
_diffrn_standards_interval_count 0
_diffrn_standards_interval_time 0
_diffrn_standards_number 0
_exptl_absorpt_coefficient_mu 1.949
_exptl_absorpt_correction_T_max 1.00000
_exptl_absorpt_correction_T_min 0.85306
_exptl_absorpt_correction_type multi-scan
_exptl_absorpt_process_details '(CrysAlis PRO; Agilent, 2013)'
_exptl_crystal_colour pale-yellow
_exptl_crystal_density_diffrn 1.382
_exptl_crystal_density_method 'not measured'
_exptl_crystal_description block
_exptl_crystal_F_000 404
_exptl_crystal_size_max 0.25
_exptl_crystal_size_mid 0.25
_exptl_crystal_size_min 0.25
_refine_diff_density_max 0.298
_refine_diff_density_min -0.304
_refine_ls_extinction_method none
_refine_ls_goodness_of_fit_ref 1.037
_refine_ls_hydrogen_treatment constr
_refine_ls_matrix_type full
_refine_ls_number_parameters 256
_refine_ls_number_reflns 3811
_refine_ls_number_restraints 0
_refine_ls_restrained_S_all 1.037
_refine_ls_R_factor_all 0.0366
_refine_ls_R_factor_gt 0.0348
_refine_ls_shift/su_max 0.000
_refine_ls_shift/su_mean 0.000
_refine_ls_structure_factor_coef Fsqd
_refine_ls_weighting_details 'calc w = 1/[\s^2^(Fo^2^)+(0.0508P)^2^+0.4107P] where P=(Fo^2^+2Fc^2^)/3'
_refine_ls_weighting_scheme calc
_refine_ls_wR_factor_gt 0.0939
_refine_ls_wR_factor_ref 0.0953
_reflns_number_gt 3587
_reflns_number_total 3811
_reflns_threshold_expression I>2\s(I)
_cod_data_source_file hb7108.cif
_cod_data_source_block I
_cod_original_cell_volume 929.66(10)
_cod_database_code 2238360
_cod_database_fobs_code 2238360

loop_
_symmetry_equiv_pos_as_xyz
'x, y, z'
'-x, -y, -z'

loop_
_atom_site_type_symbol
_atom_site_label
_atom_site_fract_x
_atom_site_fract_y
_atom_site_fract_z
_atom_site_U_iso_or_equiv
_atom_site_adp_type
_atom_site_calc_flag
_atom_site_refinement_flags
_atom_site_occupancy
_atom_site_symmetry_multiplicity
Cl Cl1 0.50310(4) 0.74397(4) -0.07296(2) 0.02306(10) Uani d . 1 1
O O1 0.77211(15) 0.37500(12) 0.27778(8) 0.0303(2) Uani d . 1 1
N N1 0.59497(15) 0.23114(12) 0.58173(8) 0.0197(2) Uani d . 1 1
N N2 0.27853(15) 0.99608(13) -0.06433(8) 0.0204(2) Uani d . 1 1
C C1 0.45484(18) 0.16757(15) 0.57864(10) 0.0191(3) Uani d . 1 1
C C2 0.40578(19) 0.08004(16) 0.67102(10) 0.0230(3) Uani d . 1 1
H H2 0.4675 0.0690 0.7326 0.028 Uiso calc R 1 1
C C3 0.2705(2) 0.01120(16) 0.67258(11) 0.0248(3) Uani d . 1 1
H H3 0.2387 -0.0471 0.7351 0.030 Uiso calc R 1 1
C C4 0.1783(2) 0.02640(16) 0.58199(11) 0.0250(3) Uani d . 1 1
H H4 0.0863 -0.0233 0.5835 0.030 Uiso calc R 1 1
C C5 0.22039(19) 0.11248(15) 0.49156(10) 0.0222(3) Uani d . 1 1
H H5 0.1563 0.1227 0.4309 0.027 Uiso calc R 1 1
C C6 0.35811(18) 0.18627(14) 0.48764(10) 0.0187(3) Uani d . 1 1
C C7 0.40656(18) 0.27748(14) 0.39547(10) 0.0191(3) Uani d . 1 1
C C8 0.55043(18) 0.33647(14) 0.40032(10) 0.0192(3) Uani d . 1 1
C C9 0.64203(18) 0.31126(14) 0.49597(10) 0.0189(3) Uani d . 1 1
C C10 0.3031(2) 0.30187(16) 0.29759(10) 0.0234(3) Uani d . 1 1
H H10A 0.3453 0.3727 0.2423 0.035 Uiso calc R 1 1
H H10B 0.1664 0.3426 0.3016 0.035 Uiso calc R 1 1
H H10C 0.3304 0.2061 0.2853 0.035 Uiso calc R 1 1
C C11 0.79125(19) 0.38402(16) 0.50126(11) 0.0232(3) Uani d . 1 1
H H11A 0.8428 0.3514 0.5713 0.035 Uiso calc R 1 1
H H11B 0.7346 0.4933 0.4766 0.035 Uiso calc R 1 1
H H11C 0.8934 0.3547 0.4594 0.035 Uiso calc R 1 1
C C12 0.61717(19) 0.42581(16) 0.30561(10) 0.0219(3) Uani d . 1 1
C C13 0.4853(2) 0.57651(16) 0.25090(10) 0.0233(3) Uani d . 1 1
H H13 0.3830 0.6205 0.2844 0.028 Uiso calc R 1 1
C C14 0.50609(19) 0.65201(16) 0.15594(10) 0.0216(3) Uani d . 1 1
H H14 0.6057 0.6040 0.1228 0.026 Uiso calc R 1 1
C C15 0.38631(18) 0.80355(15) 0.09910(10) 0.0204(3) Uani d . 1 1
C C16 0.37602(18) 0.86237(15) -0.00807(10) 0.0198(3) Uani d . 1 1
C C17 0.17413(18) 1.09272(15) -0.01732(10) 0.0203(3) Uani d . 1 1
C C18 0.06749(19) 1.24027(16) -0.07813(11) 0.0226(3) Uani d . 1 1
C C19 -0.0346(2) 1.33729(16) -0.03049(12) 0.0261(3) Uani d . 1 1
H H19 -0.1056 1.4363 -0.0702 0.031 Uiso calc R 1 1
C C20 -0.0373(2) 1.29435(17) 0.07542(12) 0.0264(3) Uani d . 1 1
H H20 -0.1087 1.3644 0.1057 0.032 Uiso calc R 1 1
C C21 0.0626(2) 1.15243(17) 0.13450(11) 0.0243(3) Uani d . 1 1
H H21 0.0597 1.1235 0.2057 0.029 Uiso calc R 1 1
C C22 0.17080(19) 1.04805(16) 0.08914(10) 0.0209(3) Uani d . 1 1
C C23 0.27938(19) 0.90076(16) 0.14569(10) 0.0213(3) Uani d . 1 1
H H23 0.2790 0.8678 0.2171 0.026 Uiso calc R 1 1
C C24 0.0660(2) 1.28611(17) -0.19129(11) 0.0274(3) Uani d . 1 1
H H24A -0.0111 1.3913 -0.2211 0.041 Uiso calc R 1 1
H H24B 0.0120 1.2227 -0.2151 0.041 Uiso calc R 1 1
H H24C 0.1959 1.2741 -0.2113 0.041 Uiso calc R 1 1

loop_
_atom_site_aniso_label
_atom_site_aniso_U_11
_atom_site_aniso_U_22
_atom_site_aniso_U_33
_atom_site_aniso_U_12
_atom_site_aniso_U_13
_atom_site_aniso_U_23
Cl1 0.02514(17) 0.02405(17) 0.01915(17) -0.00578(13) 0.00524(12) -0.00798(12)
O1 0.0269(5) 0.0329(6) 0.0264(5) -0.0062(4) 0.0094(4) -0.0069(4)
N1 0.0197(5) 0.0203(5) 0.0189(5) -0.0053(4) 0.0017(4) -0.0067(4)
N2 0.0193(5) 0.0222(6) 0.0213(5) -0.0090(4) 0.0033(4) -0.0071(5)
C1 0.0180(6) 0.0184(6) 0.0198(6) -0.0032(5) 0.0017(5) -0.0072(5)
C2 0.0235(6) 0.0255(7) 0.0181(6) -0.0068(5) 0.0009(5) -0.0053(5)
C3 0.0241(7) 0.0251(7) 0.0213(7) -0.0078(6) 0.0041(5) -0.0028(5)
C4 0.0221(6) 0.0243(7) 0.0276(7) -0.0091(5) 0.0018(5) -0.0055(6)
C5 0.0209(6) 0.0218(6) 0.0230(7) -0.0056(5) -0.0006(5) -0.0069(5)
C6 0.0181(6) 0.0175(6) 0.0190(6) -0.0023(5) 0.0017(5) -0.0069(5)
C7 0.0195(6) 0.0176(6) 0.0180(6) -0.0015(5) 0.0011(5) -0.0067(5)
C8 0.0200(6) 0.0174(6) 0.0182(6) -0.0029(5) 0.0038(5) -0.0059(5)
C9 0.0181(6) 0.0177(6) 0.0196(6) -0.0026(5) 0.0026(5) -0.0073(5)
C10 0.0255(7) 0.0241(7) 0.0189(6) -0.0072(5) -0.0004(5) -0.0052(5)
C11 0.0212(6) 0.0235(7) 0.0256(7) -0.0079(5) 0.0027(5) -0.0083(5)
C12 0.0236(6) 0.0238(7) 0.0195(6) -0.0092(5) 0.0037(5) -0.0073(5)
C13 0.0255(7) 0.0225(7) 0.0218(6) -0.0082(5) 0.0052(5) -0.0065(5)
C14 0.0221(6) 0.0239(7) 0.0208(6) -0.0093(5) 0.0041(5) -0.0080(5)
C15 0.0198(6) 0.0224(7) 0.0210(6) -0.0109(5) 0.0031(5) -0.0061(5)
C16 0.0191(6) 0.0225(6) 0.0207(6) -0.0096(5) 0.0042(5) -0.0083(5)
C17 0.0174(6) 0.0220(7) 0.0243(7) -0.0101(5) 0.0033(5) -0.0079(5)
C18 0.0200(6) 0.0233(7) 0.0260(7) -0.0107(5) 0.0023(5) -0.0066(5)
C19 0.0212(6) 0.0216(7) 0.0355(8) -0.0074(5) 0.0018(6) -0.0087(6)
C20 0.0222(6) 0.0275(7) 0.0362(8) -0.0107(6) 0.0080(6) -0.0172(6)
C21 0.0235(7) 0.0296(7) 0.0274(7) -0.0150(6) 0.0076(5) -0.0134(6)
C22 0.0196(6) 0.0244(7) 0.0239(7) -0.0126(5) 0.0044(5) -0.0096(5)
C23 0.0225(6) 0.0252(7) 0.0199(6) -0.0134(5) 0.0039(5) -0.0072(5)
C24 0.0267(7) 0.0250(7) 0.0262(7) -0.0073(6) 0.0006(6) -0.0036(6)

loop_
_atom_type_symbol
_atom_type_description
_atom_type_scat_dispersion_real
_atom_type_scat_dispersion_imag
_atom_type_scat_source
C C 0.0181 0.0091 'International Tables Vol C Tables 4.2.6.8 and 6.1.1.4'
H H 0.0000 0.0000 'International Tables Vol C Tables 4.2.6.8 and 6.1.1.4'
O O 0.0492 0.0322 'International Tables Vol C Tables 4.2.6.8 and 6.1.1.4'
N N 0.0311 0.0180 'International Tables Vol C Tables 4.2.6.8 and 6.1.1.4'
Cl Cl 0.3639 0.7018 'International Tables Vol C Tables 4.2.6.8 and 6.1.1.4'

loop_
_geom_angle_atom_site_label_1
_geom_angle_atom_site_label_2
_geom_angle_atom_site_label_3
_geom_angle
C9 N1 C1 118.17(11)
C16 N2 C17 117.78(12)
N1 C1 C6 122.93(12)
N1 C1 C2 118.08(12)
C6 C1 C2 119.00(12)
C3 C2 C1 120.74(13)
C3 C2 H2 119.6
C1 C2 H2 119.6
C2 C3 C4 120.19(13)
C2 C3 H3 119.9
C4 C3 H3 119.9
C5 C4 C3 120.42(13)
C5 C4 H4 119.8
C3 C4 H4 119.8
C4 C5 C6 120.68(13)
C4 C5 H5 119.7
C6 C5 H5 119.7
C5 C6 C1 118.94(12)
C5 C6 C7 122.83(12)
C1 C6 C7 118.22(12)
C8 C7 C6 117.71(12)
C8 C7 C10 122.91(12)
C6 C7 C10 119.36(12)
C7 C8 C9 120.42(12)
C7 C8 C12 120.60(12)
C9 C8 C12 118.97(12)
N1 C9 C8 122.49(12)
N1 C9 C11 117.30(12)
C8 C9 C11 120.14(12)
C7 C10 H10A 109.5
C7 C10 H10B 109.5
H10A C10 H10B 109.5
C7 C10 H10C 109.5
H10A C10 H10C 109.5
H10B C10 H10C 109.5
C9 C11 H11A 109.5
C9 C11 H11B 109.5
H11A C11 H11B 109.5
C9 C11 H11C 109.5
H11A C11 H11C 109.5
H11B C11 H11C 109.5
O1 C12 C13 123.24(12)
O1 C12 C8 120.60(12)
C13 C12 C8 116.16(11)
C14 C13 C12 121.82(13)
C14 C13 H13 119.1
C12 C13 H13 119.1
C13 C14 C15 124.62(13)
C13 C14 H14 117.7
C15 C14 H14 117.7
C23 C15 C16 115.37(12)
C23 C15 C14 122.38(12)
C16 C15 C14 122.23(12)
N2 C16 C15 126.49(13)
N2 C16 Cl1 115.42(10)
C15 C16 Cl1 118.08(10)
N2 C17 C22 121.50(13)
N2 C17 C18 118.38(12)
C22 C17 C18 120.12(13)
C19 C18 C17 118.10(13)
C19 C18 C24 121.77(13)
C17 C18 C24 120.12(13)
C18 C19 C20 122.18(14)
C18 C19 H19 118.9
C20 C19 H19 118.9
C21 C20 C19 120.24(13)
C21 C20 H20 119.9
C19 C20 H20 119.9
C20 C21 C22 119.83(13)
C20 C21 H21 120.1
C22 C21 H21 120.1
C23 C22 C17 117.73(13)
C23 C22 C21 122.75(13)
C17 C22 C21 119.52(13)
C15 C23 C22 121.13(12)
C15 C23 H23 119.4
C22 C23 H23 119.4
C18 C24 H24A 109.5
C18 C24 H24B 109.5
H24A C24 H24B 109.5
C18 C24 H24C 109.5
H24A C24 H24C 109.5
H24B C24 H24C 109.5

loop_
_geom_bond_atom_site_label_1
_geom_bond_atom_site_label_2
_geom_bond_distance
Cl1 C16 1.7554(14)
O1 C12 1.2177(17)
N1 C9 1.3150(17)
N1 C1 1.3749(17)
N2 C16 1.2963(18)
N2 C17 1.3752(18)
C1 C6 1.4161(18)
C1 C2 1.4161(18)
C2 C3 1.368(2)
C2 H2 0.9500
C3 C4 1.406(2)
C3 H3 0.9500
C4 C5 1.370(2)
C4 H4 0.9500
C5 C6 1.4136(19)
C5 H5 0.9500
C6 C7 1.4269(18)
C7 C8 1.3739(19)
C7 C10 1.5082(18)
C8 C9 1.4371(18)
C8 C12 1.5050(18)
C9 C11 1.5055(18)
C10 H10A 0.9800
C10 H10B 0.9800
C10 H10C 0.9800
C11 H11A 0.9800
C11 H11B 0.9800
C11 H11C 0.9800
C12 C13 1.4825(19)
C13 C14 1.3333(19)
C13 H13 0.9500
C14 C15 1.4636(19)
C14 H14 0.9500
C15 C23 1.3814(19)
C15 C16 1.4243(18)
C17 C22 1.4193(19)
C17 C18 1.423(2)
C18 C19 1.378(2)
C18 C24 1.507(2)
C19 C20 1.412(2)
C19 H19 0.9500
C20 C21 1.366(2)
C20 H20 0.9500
C21 C22 1.4221(19)
C21 H21 0.9500
C22 C23 1.410(2)
C23 H23 0.9500
C24 H24A 0.9800
C24 H24B 0.9800
C24 H24C 0.9800

loop_
_geom_hbond_atom_site_label_D
_geom_hbond_atom_site_label_H
_geom_hbond_atom_site_label_A
_geom_hbond_site_symmetry_A
_geom_hbond_distance_DH
_geom_hbond_distance_HA
_geom_hbond_distance_DA
_geom_hbond_angle_DHA
C20 H20 O1 1_465 0.95 2.58 3.364(2) 140

loop_
_geom_torsion_atom_site_label_1
_geom_torsion_atom_site_label_2
_geom_torsion_atom_site_label_3
_geom_torsion_atom_site_label_4
_geom_torsion
C9 N1 C1 C6 -0.82(19)
C9 N1 C1 C2 179.35(12)
N1 C1 C2 C3 -178.51(12)
C6 C1 C2 C3 1.7(2)
C1 C2 C3 C4 0.1(2)
C2 C3 C4 C5 -1.3(2)
C3 C4 C5 C6 0.6(2)
C4 C5 C6 C1 1.2(2)
C4 C5 C6 C7 -179.81(13)
N1 C1 C6 C5 177.89(12)
C2 C1 C6 C5 -2.28(19)
N1 C1 C6 C7 -1.16(19)
C2 C1 C6 C7 178.67(12)
C5 C6 C7 C8 -176.23(12)
C1 C6 C7 C8 2.78(18)
C5 C6 C7 C10 2.20(19)
C1 C6 C7 C10 -178.79(12)
C6 C7 C8 C9 -2.55(19)
C10 C7 C8 C9 179.08(12)
C6 C7 C8 C12 176.23(11)
C10 C7 C8 C12 -2.1(2)
C1 N1 C9 C8 1.12(19)
C1 N1 C9 C11 178.05(11)
C7 C8 C9 N1 0.6(2)
C12 C8 C9 N1 -178.20(12)
C7 C8 C9 C11 -176.24(12)
C12 C8 C9 C11 4.96(18)
C7 C8 C12 O1 -109.66(16)
C9 C8 C12 O1 69.14(18)
C7 C8 C12 C13 71.01(17)
C9 C8 C12 C13 -110.19(14)
O1 C12 C13 C14 16.4(2)
C8 C12 C13 C14 -164.32(13)
C12 C13 C14 C15 -177.18(12)
C13 C14 C15 C23 20.6(2)
C13 C14 C15 C16 -161.14(13)
C17 N2 C16 C15 0.2(2)
C17 N2 C16 Cl1 179.09(9)
C23 C15 C16 N2 0.5(2)
C14 C15 C16 N2 -177.91(12)
C23 C15 C16 Cl1 -178.36(9)
C14 C15 C16 Cl1 3.26(17)
C16 N2 C17 C22 -0.64(19)
C16 N2 C17 C18 179.55(11)
N2 C17 C18 C19 -179.07(12)
C22 C17 C18 C19 1.12(19)
N2 C17 C18 C24 1.80(19)
C22 C17 C18 C24 -178.01(12)
C17 C18 C19 C20 -0.5(2)
C24 C18 C19 C20 178.63(13)
C18 C19 C20 C21 -0.4(2)
C19 C20 C21 C22 0.5(2)
N2 C17 C22 C23 0.34(19)
C18 C17 C22 C23 -179.86(11)
N2 C17 C22 C21 179.24(11)
C18 C17 C22 C21 -0.95(19)
C20 C21 C22 C23 178.96(12)
C20 C21 C22 C17 0.12(19)
C16 C15 C23 C22 -0.77(18)
C14 C15 C23 C22 177.61(12)
C17 C22 C23 C15 0.40(19)
C21 C22 C23 C15 -178.47(12)
